data_7202313
loop_
_publ_author_name
'Lemmerer, Andreas'
'Bourne, Susan A.'
'Fernandes, Manuel A.'

_publ_section_title
;
 Structural and melting point characterisation of six chiral ammonium
 naphthalene carboxylate salts
;
_journal_issue 11
_journal_name_full CrystEngComm
_journal_page_first 1605
_journal_paper_doi 10.1039/b810068c
_journal_volume 10
_journal_year 2008
_chemical_formula_moiety 'C12 H6 O4, 2(C8 H12 N)'
_chemical_formula_sum 'C28 H30 N2 O4'
_chemical_formula_weight 458.54
_chemical_name_common 'bis((RS)-1-phenylethylammonium) naphthalenedicarboxylate'
_chemical_name_systematic
;
bis((RS)-1-phenylethylammonium) naphthalenedicarboxylate
;
_space_group_IT_number 2
_symmetry_cell_setting triclinic
_symmetry_space_group_name_Hall '-P 1'
_symmetry_space_group_name_H-M 'P -1'
_atom_sites_solution_hydrogens geom
_atom_sites_solution_primary direct
_atom_sites_solution_secondary difmap
_audit_conform_dict_location ftp://ftp.iucr.org/pub/cif_core.dic
_audit_conform_dict_name cif_core.dic
_audit_conform_dict_version 2.3
_audit_creation_date 2008-07-28T18:56:06-00:00
_audit_creation_method 'WinGX routine CIF_UPDATE'
_cell_angle_alpha 94.483(4)
_cell_angle_beta 98.503(4)
_cell_angle_gamma 103.126(5)
_cell_formula_units_Z 1
_cell_length_a 6.1211(5)
_cell_length_b 9.6478(8)
_cell_length_c 10.5813(11)
_cell_measurement_reflns_used 8221
_cell_measurement_temperature 173(2)
_cell_measurement_theta_max 27.1
_cell_measurement_theta_min 0.21
_cell_volume 597.80(9)
_computing_cell_refinement 'DENZO-SMN (Otwinowski & Minor, 1997)'
_computing_data_collection 'COLLECT (Nonius, 2000)'
_computing_data_reduction DENZO-SMN
_computing_molecular_graphics
;
Ortep-3 for Windows (Farrugia, 1997) and DIAMOND (Brandenburg, 1999)
;
_computing_publication_material
;
WinGX publication routines (Farrugia, 1999) and PLATON (Spek, 2002)
;
_computing_structure_refinement 'SHELXL-97 (Sheldrick, 1997)'
_computing_structure_solution 'SHELXS-97 (Sheldrick, 1997)'
_diffrn_ambient_temperature 173(2)
_diffrn_measured_fraction_theta_full 0.986
_diffrn_measured_fraction_theta_max 0.986
_diffrn_measurement_device_type 'Nonius KappaCCD area-detector'
_diffrn_measurement_method '1.5\% \w and \p scans'
_diffrn_radiation_monochromator graphite
_diffrn_radiation_type MoK\a
_diffrn_radiation_wavelength 0.71073
_diffrn_reflns_av_R_equivalents 0.0788
_diffrn_reflns_av_unetI/netI 0.0668
_diffrn_reflns_limit_h_max 7
_diffrn_reflns_limit_h_min -7
_diffrn_reflns_limit_k_max 11
_diffrn_reflns_limit_k_min -11
_diffrn_reflns_limit_l_max 12
_diffrn_reflns_limit_l_min -11
_diffrn_reflns_number 7594
_diffrn_reflns_theta_full 25.49
_diffrn_reflns_theta_max 25.49
_diffrn_reflns_theta_min 3.62
_diffrn_standards_number 0
_exptl_absorpt_coefficient_mu 0.085
_exptl_absorpt_correction_T_max 0.9929
_exptl_absorpt_correction_T_min 0.9731
_exptl_absorpt_correction_type integration
_exptl_absorpt_process_details 'Bruker XPREP (Bruker, 1999)'
_exptl_crystal_colour colourless
_exptl_crystal_density_diffrn 1.274
_exptl_crystal_density_method 'not measured'
_exptl_crystal_description plate
_exptl_crystal_F_000 244
_exptl_crystal_size_max 0.301
_exptl_crystal_size_mid 0.25
_exptl_crystal_size_min 0.083
_refine_diff_density_max 0.241
_refine_diff_density_min -0.223
_refine_diff_density_rms 0.043
_refine_ls_extinction_coef 0.097(14)
_refine_ls_extinction_expression Fc^*^=kFc[1+0.001xFc^2^\l^3^/sin(2\q)]^-1/4^
_refine_ls_extinction_method SHELXL
_refine_ls_goodness_of_fit_ref 1.052
_refine_ls_hydrogen_treatment mixed
_refine_ls_matrix_type full
_refine_ls_number_parameters 165
_refine_ls_number_reflns 2192
_refine_ls_number_restraints 0
_refine_ls_restrained_S_all 1.052
_refine_ls_R_factor_all 0.0822
_refine_ls_R_factor_gt 0.0504
_refine_ls_shift/su_max 0
_refine_ls_shift/su_mean 0
_refine_ls_structure_factor_coef Fsqd
_refine_ls_weighting_details 'calc w=1/[\s^2^(Fo^2^)+(0.0427P)^2^+0.1827P] where P=(Fo^2^+2Fc^2^)/3'
_refine_ls_weighting_scheme calc
_refine_ls_wR_factor_gt 0.1051
_refine_ls_wR_factor_ref 0.1192
_reflns_number_gt 1521
_reflns_number_total 2192
_reflns_threshold_expression >2sigma(I)
_cod_data_source_file b810068c.txt
_cod_data_source_block 6
_cod_depositor_comments
;
The following automatic conversions were performed:
'_symmetry_cell_setting' value 'Triclinic' changed to 'triclinic'
according to '/home/saulius/struct/CIF-dictionaries/cif_core.dic'
dictionary named 'cif_core.dic' version 2.4.1 from 2010-06-29.

Automatic conversion script
Id: cif_fix_enum 1527 2010-12-29 10:47:43Z saulius 
;
_cod_original_sg_symbol_H-M P-1
_cod_database_code 7202313

loop_
_symmetry_equiv_pos_as_xyz
'x, y, z'
'-x, -y, -z'

loop_
_atom_site_label
_atom_site_type_symbol
_atom_site_fract_x
_atom_site_fract_y
_atom_site_fract_z
_atom_site_U_iso_or_equiv
_atom_site_adp_type
_atom_site_occupancy
_atom_site_symmetry_multiplicity
_atom_site_calc_flag
_atom_site_refinement_flags
_atom_site_disorder_assembly
_atom_site_disorder_group
C1 C 1.0876(3) 0.3579(2) 0.90326(18) 0.0268(5) Uani 1 1 d . . .
H1 H 1.2117 0.3137 0.9059 0.032 Uiso 1 1 calc R . .
C2 C 0.9075(3) 0.3149(2) 0.80377(18) 0.0249(5) Uani 1 1 d . . .
C3 C 0.7230(3) 0.3814(2) 0.80014(19) 0.0292(5) Uani 1 1 d . . .
H3 H 0.5966 0.3512 0.732 0.035 Uiso 1 1 calc R . .
C4 C 1.2757(3) 0.5118(2) 1.10678(19) 0.0295(5) Uani 1 1 d . . .
H4 H 1.3996 0.4672 1.1122 0.035 Uiso 1 1 calc R . .
C4A C 1.0926(3) 0.4667(2) 1.00239(18) 0.0258(5) Uani 1 1 d . . .
C9 C 0.9104(3) 0.1999(2) 0.69971(18) 0.0266(5) Uani 1 1 d . . .
O1 O 0.7483(2) 0.16698(15) 0.60556(13) 0.0336(4) Uani 1 1 d . . .
O2 O 1.0766(2) 0.14258(15) 0.71030(13) 0.0332(4) Uani 1 1 d . . .
C10 C 0.3498(4) 0.2016(2) 0.2972(2) 0.0341(5) Uani 1 1 d . . .
C11 C 0.5761(4) 0.2738(3) 0.3150(2) 0.0393(6) Uani 1 1 d . . .
H11 H 0.6495 0.3229 0.3969 0.047 Uiso 1 1 calc R . .
C12 C 0.6977(4) 0.2751(3) 0.2135(2) 0.0449(6) Uani 1 1 d . . .
H12 H 0.8531 0.3258 0.2264 0.054 Uiso 1 1 calc R . .
C13 C 0.5937(5) 0.2033(3) 0.0948(2) 0.0474(6) Uani 1 1 d . . .
H13 H 0.6769 0.204 0.0257 0.057 Uiso 1 1 calc R . .
C14 C 0.3683(5) 0.1305(3) 0.0764(2) 0.0466(6) Uani 1 1 d . . .
H14 H 0.2957 0.0806 -0.0054 0.056 Uiso 1 1 calc R . .
C15 C 0.2470(4) 0.1299(2) 0.1774(2) 0.0404(6) Uani 1 1 d . . .
H15 H 0.0914 0.0795 0.164 0.048 Uiso 1 1 calc R . .
C16 C 0.2114(4) 0.2017(2) 0.4045(2) 0.0339(5) Uani 1 1 d . . .
H16 H 0.0484 0.1569 0.367 0.041 Uiso 1 1 calc R . .
C17 C 0.2256(4) 0.3506(2) 0.4691(2) 0.0416(6) Uani 1 1 d . . .
H17A H 0.1157 0.3444 0.5283 0.062 Uiso 1 1 calc R . .
H17B H 0.1906 0.4123 0.4034 0.062 Uiso 1 1 calc R . .
H17C H 0.3797 0.3912 0.5171 0.062 Uiso 1 1 calc R . .
N1 N 0.2864(3) 0.1125(2) 0.50478(17) 0.0288(4) Uani 1 1 d . . .
H1A H 0.443(5) 0.146(3) 0.542(2) 0.043 Uiso 1 1 d . . .
H1B H 0.262(4) 0.012(3) 0.468(2) 0.043 Uiso 1 1 d . . .
H1C H 0.206(4) 0.119(3) 0.573(2) 0.043 Uiso 1 1 d . . .

loop_
_atom_site_aniso_label
_atom_site_aniso_U_11
_atom_site_aniso_U_22
_atom_site_aniso_U_33
_atom_site_aniso_U_23
_atom_site_aniso_U_13
_atom_site_aniso_U_12
C1 0.0237(10) 0.0292(11) 0.0286(11) 0.0014(9) 0.0064(8) 0.0081(8)
C2 0.0263(10) 0.0256(11) 0.0228(10) 0.0011(8) 0.0065(8) 0.0055(8)
C3 0.0246(10) 0.0348(12) 0.0270(11) -0.0004(9) 0.0016(8) 0.0079(9)
C4 0.0238(10) 0.0332(12) 0.0313(11) -0.0009(9) 0.0019(8) 0.0099(9)
C4A 0.0245(9) 0.0285(11) 0.0250(10) 0.0025(8) 0.0064(8) 0.0068(8)
C9 0.0263(10) 0.0271(11) 0.0257(11) 0.0022(8) 0.0086(8) 0.0025(9)
O1 0.0310(8) 0.0364(9) 0.0294(8) -0.0074(6) 0.0000(6) 0.0074(6)
O2 0.0312(8) 0.0389(9) 0.0317(8) -0.0036(6) 0.0071(6) 0.0142(7)
C10 0.0377(12) 0.0336(12) 0.0351(12) 0.0074(10) 0.0100(9) 0.0134(10)
C11 0.0368(13) 0.0470(14) 0.0343(13) 0.0053(10) 0.0051(10) 0.0112(11)
C12 0.0402(13) 0.0556(16) 0.0455(15) 0.0169(12) 0.0148(11) 0.0168(12)
C13 0.0630(17) 0.0481(15) 0.0446(15) 0.0150(12) 0.0265(12) 0.0268(13)
C14 0.0704(18) 0.0372(13) 0.0352(13) 0.0016(10) 0.0125(12) 0.0173(13)
C15 0.0425(13) 0.0355(13) 0.0426(14) 0.0039(10) 0.0054(10) 0.0096(10)
C16 0.0282(11) 0.0381(13) 0.0362(12) 0.0042(10) 0.0055(9) 0.0098(9)
C17 0.0452(13) 0.0360(13) 0.0488(14) 0.0062(11) 0.0188(11) 0.0130(10)
N1 0.0270(9) 0.0303(10) 0.0297(10) 0.0005(8) 0.0073(7) 0.0073(8)

loop_
_atom_type_symbol
_atom_type_description
_atom_type_scat_dispersion_real
_atom_type_scat_dispersion_imag
_atom_type_scat_source
C C 0.0033 0.0016 'International Tables Vol C Tables 4.2.6.8 and 6.1.1.4'
H H 0 0 'International Tables Vol C Tables 4.2.6.8 and 6.1.1.4'
N N 0.0061 0.0033 'International Tables Vol C Tables 4.2.6.8 and 6.1.1.4'
O O 0.0106 0.006 'International Tables Vol C Tables 4.2.6.8 and 6.1.1.4'

loop_
_exptl_crystal_face_index_h
_exptl_crystal_face_index_k
_exptl_crystal_face_index_l
_exptl_crystal_face_perp_dist
0 1 0 0.079
0 -1 0 0.171
1 0 0 0.121
-1 0 0 0.18
0 -2 3 0.075
0 2 -3 0.008

loop_
_geom_angle_atom_site_label_1
_geom_angle_atom_site_label_2
_geom_angle_atom_site_label_3
_geom_angle
_geom_angle_site_symmetry_1
_geom_angle_site_symmetry_3
_geom_angle_publ_flag
C2 C1 C4A 121.42(17) . . ?
C2 C1 H1 119.3 . . ?
C4A C1 H1 119.3 . . ?
C1 C2 C3 119.08(18) . . ?
C1 C2 C9 119.63(17) . . ?
C3 C2 C9 121.29(17) . . ?
C4 C3 C2 120.94(18) 2_767 . ?
C4 C3 H3 119.5 2_767 . ?
C2 C3 H3 119.5 . . ?
C3 C4 C4A 120.94(18) 2_767 . ?
C3 C4 H4 119.5 2_767 . ?
C4A C4 H4 119.5 . . ?
C4 C4A C1 122.39(17) . . ?
C4 C4A C4A 118.5(2) . 2_767 ?
C1 C4A C4A 119.1(2) . 2_767 ?
O2 C9 O1 123.24(18) . . ?
O2 C9 C2 118.15(17) . . ?
O1 C9 C2 118.60(17) . . ?
C11 C10 C15 118.8(2) . . ?
C11 C10 C16 121.69(19) . . ?
C15 C10 C16 119.5(2) . . ?
C10 C11 C12 120.5(2) . . ?
C10 C11 H11 119.8 . . ?
C12 C11 H11 119.8 . . ?
C13 C12 C11 120.2(2) . . ?
C13 C12 H12 119.9 . . ?
C11 C12 H12 119.9 . . ?
C12 C13 C14 119.7(2) . . ?
C12 C13 H13 120.2 . . ?
C14 C13 H13 120.2 . . ?
C13 C14 C15 120.1(2) . . ?
C13 C14 H14 120 . . ?
C15 C14 H14 120 . . ?
C10 C15 C14 120.8(2) . . ?
C10 C15 H15 119.6 . . ?
C14 C15 H15 119.6 . . ?
N1 C16 C10 110.11(16) . . ?
N1 C16 C17 108.84(18) . . ?
C10 C16 C17 113.65(18) . . ?
N1 C16 H16 108 . . ?
C10 C16 H16 108 . . ?
C17 C16 H16 108 . . ?
C16 C17 H17A 109.5 . . ?
C16 C17 H17B 109.5 . . ?
H17A C17 H17B 109.5 . . ?
C16 C17 H17C 109.5 . . ?
H17A C17 H17C 109.5 . . ?
H17B C17 H17C 109.5 . . ?
C16 N1 H1A 113.0(15) . . ?
C16 N1 H1B 110.6(14) . . ?
H1A N1 H1B 108(2) . . ?
C16 N1 H1C 108.9(14) . . ?
H1A N1 H1C 106(2) . . ?
H1B N1 H1C 111(2) . . ?

loop_
_geom_bond_atom_site_label_1
_geom_bond_atom_site_label_2
_geom_bond_distance
_geom_bond_site_symmetry_2
_geom_bond_publ_flag
C1 C2 1.370(3) . ?
C1 C4A 1.417(3) . ?
C1 H1 0.95 . ?
C2 C3 1.417(3) . ?
C2 C9 1.506(3) . ?
C3 C4 1.367(3) 2_767 ?
C3 H3 0.95 . ?
C4 C3 1.367(3) 2_767 ?
C4 C4A 1.415(3) . ?
C4 H4 0.95 . ?
C4A C4A 1.421(4) 2_767 ?
C9 O2 1.259(2) . ?
C9 O1 1.262(2) . ?
C10 C11 1.380(3) . ?
C10 C15 1.383(3) . ?
C10 C16 1.513(3) . ?
C11 C12 1.393(3) . ?
C11 H11 0.95 . ?
C12 C13 1.375(4) . ?
C12 H12 0.95 . ?
C13 C14 1.376(4) . ?
C13 H13 0.95 . ?
C14 C15 1.388(3) . ?
C14 H14 0.95 . ?
C15 H15 0.95 . ?
C16 N1 1.502(3) . ?
C16 C17 1.521(3) . ?
C16 H16 1 . ?
C17 H17A 0.98 . ?
C17 H17B 0.98 . ?
C17 H17C 0.98 . ?
N1 H1A 0.95(3) . ?
N1 H1B 0.98(3) . ?
N1 H1C 0.94(3) . ?

loop_
_geom_hbond_atom_site_label_D
_geom_hbond_atom_site_label_H
_geom_hbond_atom_site_label_A
_geom_hbond_distance_DH
_geom_hbond_distance_HA
_geom_hbond_distance_DA
_geom_hbond_angle_DHA
_geom_hbond_site_symmetry_A
N1 H1A O1 0.95(3) 1.85(3) 2.784(2) 167(2) .
N1 H1B O1 0.98(3) 1.82(3) 2.802(2) 173(2) 2_656
N1 H1C O2 0.94(3) 1.78(3) 2.713(2) 174(2) 1_455

loop_
_geom_torsion_atom_site_label_1
_geom_torsion_atom_site_label_2
_geom_torsion_atom_site_label_3
_geom_torsion_atom_site_label_4
_geom_torsion
_geom_torsion_site_symmetry_1
_geom_torsion_site_symmetry_2
_geom_torsion_site_symmetry_3
_geom_torsion_site_symmetry_4
_geom_torsion_publ_flag
C4A C1 C2 C3 0.2(3) . . . . ?
C4A C1 C2 C9 179.36(18) . . . . ?
C1 C2 C3 C4 0.8(3) . . . 2_767 ?
C9 C2 C3 C4 -178.33(18) . . . 2_767 ?
C3 C4 C4A C1 179.0(2) 2_767 . . . ?
C3 C4 C4A C4A -1.1(3) 2_767 . . 2_767 ?
C2 C1 C4A C4 179.35(19) . . . . ?
C2 C1 C4A C4A -0.5(3) . . . 2_767 ?
C1 C2 C9 O2 2.6(3) . . . . ?
C3 C2 C9 O2 -178.22(18) . . . . ?
C1 C2 C9 O1 -176.46(18) . . . . ?
C3 C2 C9 O1 2.7(3) . . . . ?
C15 C10 C11 C12 0.5(3) . . . . ?
C16 C10 C11 C12 -178.2(2) . . . . ?
C10 C11 C12 C13 -0.5(3) . . . . ?
C11 C12 C13 C14 0.2(3) . . . . ?
C12 C13 C14 C15 0.1(3) . . . . ?
C11 C10 C15 C14 -0.2(3) . . . . ?
C16 C10 C15 C14 178.6(2) . . . . ?
C13 C14 C15 C10 -0.1(3) . . . . ?
C11 C10 C16 N1 -71.2(2) . . . . ?
C15 C10 C16 N1 110.0(2) . . . . ?
C11 C10 C16 C17 51.2(3) . . . . ?
C15 C10 C16 C17 -127.6(2) . . . . ?
